data_7206222
loop_
_publ_author_name
'Pilati, Tullio'
'Cozzi, Franco'

_publ_section_title
;
 Structures of hydro-, chloro-, and bromo-substituted maleimides and
 2,6-diaminopyridines, and of some of their 1&#x2009;:&#x2009;1
 heterodimers
;
_journal_issue 14
_journal_name_full CrystEngComm
_journal_page_first 4549
_journal_paper_doi 10.1039/c1ce05166k
_journal_volume 13
_journal_year 2011
_chemical_formula_moiety 'C4 H Cl2 N O2'
_chemical_formula_sum 'C4 H Cl2 N O2'
_chemical_formula_weight 165.96
_chemical_name_systematic
;
?
;
_space_group_IT_number 14
_symmetry_cell_setting monoclinic
_symmetry_space_group_name_Hall '-P 2ybc'
_symmetry_space_group_name_H-M 'P 1 21/c 1'
_atom_sites_solution_hydrogens geom
_atom_sites_solution_primary direct
_atom_sites_solution_secondary difmap
_audit_creation_method SHELXL-97
_cell_angle_alpha 90.00
_cell_angle_beta 101.35(2)
_cell_angle_gamma 90.00
_cell_formula_units_Z 4
_cell_length_a 7.274(3)
_cell_length_b 8.086(3)
_cell_length_c 10.350(4)
_cell_measurement_reflns_used 9345
_cell_measurement_temperature 298(2)
_cell_measurement_theta_max 28.14
_cell_measurement_theta_min 2.86
_cell_volume 596.9(4)
_computing_cell_refinement 'Bruker SAINT'
_computing_data_collection 'Bruker SMART'
_computing_data_reduction 'Bruker SAINT'
_computing_molecular_graphics
;
ORTEP-3 (Farrugia, L.J. (1997) Jour. Appl. Cryst. 30, 565)
Mercury (Macrae, C. F., Edgington, P. R., McCabe, P., Pidcock, E.,
Shields, G. P., Taylor, R., Towler, M. & van de Streek, J. (2006).
J. Appl. Cryst. 39, 453-457
;
_computing_publication_material 'SHELXL-97 (Sheldrick, 1997)'
_computing_structure_refinement 'SHELXL-97 (Sheldrick, G. M. (2008). Acta Cryst. A64, 112-122)'
_computing_structure_solution
;
SIR2002 (Burla, M. C., Camalli, M., Carrozzini, B., Cascarano, G. L.,
Giacovazzo, C., Polidori, G. & Spagna, R. (2003).
J. Appl. Cryst. 36, 1103.)
;
_diffrn_ambient_temperature 298(2)
_diffrn_measured_fraction_theta_full 0.998
_diffrn_measured_fraction_theta_max 0.910
_diffrn_measurement_device_type 'Bruker APEX-II CCD area detector'
_diffrn_measurement_method '\f and \w scans'
_diffrn_radiation_monochromator graphite
_diffrn_radiation_source 'fine-focus sealed tube'
_diffrn_radiation_type MoK\a
_diffrn_radiation_wavelength 0.71073
_diffrn_reflns_av_R_equivalents 0.0343
_diffrn_reflns_av_sigmaI/netI 0.0277
_diffrn_reflns_limit_h_max 10
_diffrn_reflns_limit_h_min -10
_diffrn_reflns_limit_k_max 12
_diffrn_reflns_limit_k_min -11
_diffrn_reflns_limit_l_max 15
_diffrn_reflns_limit_l_min -14
_diffrn_reflns_number 23252
_diffrn_reflns_theta_full 28.99
_diffrn_reflns_theta_max 32.77
_diffrn_reflns_theta_min 2.86
_diffrn_standards_decay_% 0.00
_exptl_absorpt_coefficient_mu 0.997
_exptl_absorpt_correction_T_max 0.7465
_exptl_absorpt_correction_T_min 0.5823
_exptl_absorpt_correction_type multi-scan
_exptl_absorpt_process_details 'Bruker (2001). SADABS. Bruker AXS Inc., Madison, Wisconsin, USA.'
_exptl_crystal_colour 'pale yellow'
_exptl_crystal_density_diffrn 1.847
_exptl_crystal_density_method 'not measured'
_exptl_crystal_description block
_exptl_crystal_F_000 328
_exptl_crystal_size_max 0.16
_exptl_crystal_size_mid 0.06
_exptl_crystal_size_min 0.01
_refine_diff_density_max 0.285
_refine_diff_density_min -0.253
_refine_diff_density_rms 0.053
_refine_ls_extinction_method none
_refine_ls_goodness_of_fit_ref 1.038
_refine_ls_hydrogen_treatment noref
_refine_ls_matrix_type full
_refine_ls_number_parameters 82
_refine_ls_number_reflns 2008
_refine_ls_number_restraints 0
_refine_ls_restrained_S_all 1.038
_refine_ls_R_factor_all 0.0742
_refine_ls_R_factor_gt 0.0339
_refine_ls_shift/su_max 0.000
_refine_ls_shift/su_mean 0.000
_refine_ls_structure_factor_coef Fsqd
_refine_ls_weighting_details 'w=1/[\s^2^(Fo^2^)+(0.0486P)^2^+0.0765P] where P=(Fo^2^+2Fc^2^)/3'
_refine_ls_weighting_scheme calc
_refine_ls_wR_factor_gt 0.0853
_refine_ls_wR_factor_ref 0.0979
_reflns_number_gt 1251
_reflns_number_total 2008
_reflns_threshold_expression I>2\s(I)
_cod_data_source_file c1ce05166k.txt
_cod_data_source_block cz18
_cod_original_sg_symbol_H-M 'P 21/c'
_cod_database_code 7206222

loop_
_symmetry_equiv_pos_as_xyz
'x, y, z'
'-x, y+1/2, -z+1/2'
'-x, -y, -z'
'x, -y-1/2, z-1/2'

loop_
_atom_site_label
_atom_site_type_symbol
_atom_site_fract_x
_atom_site_fract_y
_atom_site_fract_z
_atom_site_U_iso_or_equiv
_atom_site_adp_type
_atom_site_occupancy
_atom_site_symmetry_multiplicity
_atom_site_calc_flag
_atom_site_refinement_flags
_atom_site_disorder_assembly
_atom_site_disorder_group
Cl1 Cl 0.02822(6) 0.23287(6) -0.20288(4) 0.05970(17) Uani 1 1 d . . .
Cl2 Cl 0.25760(6) 0.52962(5) 0.01260(5) 0.06186(18) Uani 1 1 d . . .
N1 N 0.36052(19) 0.06923(15) 0.11417(13) 0.0465(3) Uani 1 1 d . . .
H1 H 0.4145 -0.0073 0.1657 0.056 Uiso 1 1 calc R . .
C1 C 0.2369(2) 0.0400(2) -0.00305(14) 0.0418(3) Uani 1 1 d . . .
C2 C 0.1801(2) 0.20755(17) -0.05912(15) 0.0400(3) Uani 1 1 d . . .
C3 C 0.2679(2) 0.3218(2) 0.02322(15) 0.0414(3) Uani 1 1 d . . .
C4 C 0.3866(2) 0.2355(2) 0.13843(16) 0.0432(4) Uani 1 1 d . . .
O1 O 0.18728(18) -0.09177(15) -0.04903(12) 0.0589(3) Uani 1 1 d . . .
O2 O 0.48412(19) 0.29611(15) 0.23385(14) 0.0610(3) Uani 1 1 d . . .

loop_
_atom_site_aniso_label
_atom_site_aniso_U_11
_atom_site_aniso_U_22
_atom_site_aniso_U_33
_atom_site_aniso_U_23
_atom_site_aniso_U_13
_atom_site_aniso_U_12
Cl1 0.0592(3) 0.0743(3) 0.0391(2) 0.00768(19) -0.00634(18) 0.0075(2)
Cl2 0.0588(3) 0.0334(2) 0.0914(4) 0.0050(2) 0.0100(2) 0.00108(17)
N1 0.0562(8) 0.0327(6) 0.0422(7) 0.0025(5) -0.0108(6) 0.0017(5)
C1 0.0470(8) 0.0372(8) 0.0384(8) -0.0038(6) 0.0018(6) -0.0019(6)
C2 0.0424(8) 0.0396(8) 0.0356(7) 0.0037(6) 0.0016(6) 0.0024(6)
C3 0.0410(8) 0.0360(8) 0.0463(8) 0.0031(6) 0.0066(7) 0.0012(6)
C4 0.0437(8) 0.0383(8) 0.0437(8) -0.0029(6) -0.0007(7) -0.0020(6)
O1 0.0734(8) 0.0411(7) 0.0550(7) -0.0097(5) -0.0048(6) -0.0050(6)
O2 0.0647(8) 0.0522(8) 0.0559(7) -0.0117(6) -0.0130(6) -0.0065(6)

loop_
_atom_type_symbol
_atom_type_description
_atom_type_scat_dispersion_real
_atom_type_scat_dispersion_imag
_atom_type_scat_source
C C 0.0033 0.0016 'International Tables Vol C Tables 4.2.6.8 and 6.1.1.4'
H H 0.0000 0.0000 'International Tables Vol C Tables 4.2.6.8 and 6.1.1.4'
N N 0.0061 0.0033 'International Tables Vol C Tables 4.2.6.8 and 6.1.1.4'
O O 0.0106 0.0060 'International Tables Vol C Tables 4.2.6.8 and 6.1.1.4'
Cl Cl 0.1484 0.1585 'International Tables Vol C Tables 4.2.6.8 and 6.1.1.4'

loop_
_geom_angle_atom_site_label_1
_geom_angle_atom_site_label_2
_geom_angle_atom_site_label_3
_geom_angle
_geom_angle_site_symmetry_1
_geom_angle_site_symmetry_3
_geom_angle_publ_flag
C4 N1 C1 111.76(13) . . ?
C4 N1 H1 124.1 . . ?
C1 N1 H1 124.1 . . ?
O1 C1 N1 126.63(15) . . ?
O1 C1 C2 127.83(15) . . ?
N1 C1 C2 105.54(12) . . ?
C3 C2 C1 108.53(14) . . ?
C3 C2 Cl1 129.09(13) . . ?
C1 C2 Cl1 122.38(11) . . ?
C2 C3 C4 108.35(15) . . ?
C2 C3 Cl2 129.82(13) . . ?
C4 C3 Cl2 121.82(12) . . ?
O2 C4 N1 125.98(15) . . ?
O2 C4 C3 128.19(16) . . ?
N1 C4 C3 105.82(13) . . ?

loop_
_geom_bond_atom_site_label_1
_geom_bond_atom_site_label_2
_geom_bond_distance
_geom_bond_site_symmetry_2
_geom_bond_publ_flag
Cl1 C2 1.6819(16) . ?
Cl2 C3 1.6849(18) . ?
N1 C4 1.374(2) . ?
N1 C1 1.3807(19) . ?
N1 H1 0.8600 . ?
C1 O1 1.194(2) . ?
C1 C2 1.500(2) . ?
C2 C3 1.332(2) . ?
C3 C4 1.500(2) . ?
C4 O2 1.201(2) . ?

loop_
_geom_torsion_atom_site_label_1
_geom_torsion_atom_site_label_2
_geom_torsion_atom_site_label_3
_geom_torsion_atom_site_label_4
_geom_torsion
_geom_torsion_site_symmetry_1
_geom_torsion_site_symmetry_2
_geom_torsion_site_symmetry_3
_geom_torsion_site_symmetry_4
_geom_torsion_publ_flag
C4 N1 C1 O1 -179.70(17) . . . . ?
C4 N1 C1 C2 0.41(17) . . . . ?
O1 C1 C2 C3 -179.92(16) . . . . ?
N1 C1 C2 C3 -0.03(17) . . . . ?
O1 C1 C2 Cl1 0.4(2) . . . . ?
N1 C1 C2 Cl1 -179.73(11) . . . . ?
C1 C2 C3 C4 -0.32(17) . . . . ?
Cl1 C2 C3 C4 179.35(12) . . . . ?
C1 C2 C3 Cl2 -179.53(11) . . . . ?
Cl1 C2 C3 Cl2 0.1(2) . . . . ?
C1 N1 C4 O2 178.79(17) . . . . ?
C1 N1 C4 C3 -0.59(18) . . . . ?
C2 C3 C4 O2 -178.80(18) . . . . ?
Cl2 C3 C4 O2 0.5(2) . . . . ?
C2 C3 C4 N1 0.57(18) . . . . ?
Cl2 C3 C4 N1 179.85(11) . . . . ?

loop_
_cod_related_entry_id
_cod_related_entry_database
_cod_related_entry_code
1 ChemSpider 13857
